data_4086967
loop_
_publ_author_name
'Romero, Nuria'
'Dufrois, Quentin'
'Vendier, Laure'
'Dinoi, Chiara'
'Etienne, Michel'

_publ_section_title
;
 Highly Fluorinated Tris(indazolyl)borate Hydrocarbyl Complexes of Calcium
 and Magnesium: Synthesis and Structural Studies
;
_journal_issue 3
_journal_name_full Organometallics
_journal_page_first 564
_journal_paper_doi 10.1021/acs.organomet.6b00783
_journal_volume 36
_journal_year 2017
_chemical_compound_source 'synthesis as described'
_chemical_formula_moiety 'C47 H21 B F12 Mg N6'
_chemical_formula_sum 'C47 H21 B F12 Mg N6'
_chemical_formula_weight 932.82
_chemical_name_systematic
;
 ?
;
_space_group_IT_number 2
_symmetry_cell_setting triclinic
_symmetry_Int_Tables_number 2
_symmetry_space_group_name_Hall '-P 1'
_symmetry_space_group_name_H-M 'P -1'
_atom_sites_solution_hydrogens geom
_atom_sites_solution_primary direct
_atom_sites_solution_secondary difmap
_audit_creation_date 2015-11-30T16:34:24-00:00
_audit_creation_method 'WinGX routine CIF_UPDATE'
_cell_angle_alpha 110.8990(10)
_cell_angle_beta 104.544(2)
_cell_angle_gamma 94.182(2)
_cell_formula_units_Z 6
_cell_length_a 14.6512(7)
_cell_length_b 21.1879(10)
_cell_length_c 24.7501(11)
_cell_measurement_reflns_used 9973
_cell_measurement_temperature 100(2)
_cell_measurement_theta_max 24.54
_cell_measurement_theta_min 2.53
_cell_measurement_wavelength 0.71073
_cell_volume 6834.5(6)
_computing_cell_refinement 'BRUKER SAINT'
_computing_data_collection 'Bruker APEX II'
_computing_data_reduction 'Bruker SAINT'
_computing_molecular_graphics 'Ortep-3 for Windows (Farrugia, 1997)'
_computing_publication_material 'WinGX publication routines (Farrugia, 1999)'
_computing_structure_refinement 'SHELXL-97 (Sheldrick, 2008)'
_computing_structure_solution 'SHELXS-97 (Sheldrick, 2008)'
_diffrn_ambient_temperature 100(2)
_diffrn_measured_fraction_theta_full 0.998
_diffrn_measured_fraction_theta_max 0.998
_diffrn_measurement_device_type 'Bruker Kappa APEX II'
_diffrn_measurement_method \w-\f
_diffrn_radiation_monochromator graphite
_diffrn_radiation_source micro-source
_diffrn_radiation_type MoK\a
_diffrn_radiation_wavelength 0.71073
_diffrn_reflns_av_R_equivalents 0.0452
_diffrn_reflns_av_unetI/netI 0.0389
_diffrn_reflns_limit_h_max 17
_diffrn_reflns_limit_h_min -17
_diffrn_reflns_limit_k_max 25
_diffrn_reflns_limit_k_min -25
_diffrn_reflns_limit_l_max 29
_diffrn_reflns_limit_l_min -29
_diffrn_reflns_number 138553
_diffrn_reflns_theta_full 25.35
_diffrn_reflns_theta_max 25.35
_diffrn_reflns_theta_min 0.92
_diffrn_standards_decay_% 0
_diffrn_standards_interval_count 0
_diffrn_standards_interval_time 0
_diffrn_standards_number 0
_exptl_absorpt_coefficient_mu 0.128
_exptl_absorpt_correction_T_max 0.962
_exptl_absorpt_correction_T_min 0.854
_exptl_absorpt_correction_type multi-scan
_exptl_absorpt_process_details
;
        [c.f. r.h. blessing, acta cryst. (1995), a51, 33-38]
;
_exptl_crystal_colour colourless
_exptl_crystal_density_diffrn 1.36
_exptl_crystal_density_method 'not measured'
_exptl_crystal_description plate
_exptl_crystal_F_000 2820
_exptl_crystal_size_max 0.15
_exptl_crystal_size_mid 0.1
_exptl_crystal_size_min 0.04
_platon_squeeze_details
;
;
_refine_diff_density_max 0.811
_refine_diff_density_min -0.34
_refine_diff_density_rms 0.066
_refine_ls_extinction_method none
_refine_ls_goodness_of_fit_ref 1.06
_refine_ls_hydrogen_treatment constr
_refine_ls_matrix_type full
_refine_ls_number_parameters 1810
_refine_ls_number_reflns 24989
_refine_ls_number_restraints 0
_refine_ls_restrained_S_all 1.06
_refine_ls_R_factor_all 0.0729
_refine_ls_R_factor_gt 0.0522
_refine_ls_shift/su_max 0.001
_refine_ls_shift/su_mean 0
_refine_ls_structure_factor_coef Fsqd
_refine_ls_weighting_details 'calc w=1/[\s^2^(Fo^2^)+(0.0898P)^2^+2.7493P] where P=(Fo^2^+2Fc^2^)/3'
_refine_ls_weighting_scheme calc
_refine_ls_wR_factor_gt 0.1488
_refine_ls_wR_factor_ref 0.1588
_reflns_number_gt 18604
_reflns_number_total 24989
_reflns_threshold_expression >2\s(I)
_cod_data_source_file om6b00783_si_002.cif
_cod_data_source_block QD231115Mg-acetylure
_cod_depositor_comments 'Adding full bibliography for 4086965--4086967.cif.'
_cod_database_code 4086967

loop_
_symmetry_equiv_pos_as_xyz
'x, y, z'
'-x, -y, -z'

loop_
_atom_site_label
_atom_site_type_symbol
_atom_site_fract_x
_atom_site_fract_y
_atom_site_fract_z
_atom_site_U_iso_or_equiv
_atom_site_adp_type
_atom_site_occupancy
_atom_site_symmetry_multiplicity
_atom_site_calc_flag
_atom_site_refinement_flags
C1 C 0.7704(2) 0.97833(13) 1.07439(11) 0.0288(6) Uani 1 1 d .
C1A C 0.5036(2) 0.64127(14) 0.42903(13) 0.0379(7) Uani 1 1 d .
C1B C 0.07773(19) 0.29423(13) 0.73465(12) 0.0291(6) Uani 1 1 d .
C2 C 0.7404(2) 0.92911(13) 1.02642(12) 0.0294(6) Uani 1 1 d .
C2A C 0.4994(2) 0.58999(14) 0.38556(13) 0.0378(7) Uani 1 1 d .
C2B C 0.04659(19) 0.24211(13) 0.68933(12) 0.0296(6) Uani 1 1 d .
C3 C 0.70119(19) 0.87208(13) 0.96903(11) 0.0274(6) Uani 1 1 d .
C3A C 0.4974(2) 0.53201(14) 0.33226(13) 0.0361(7) Uani 1 1 d .
C3B C 0.0079(2) 0.18148(13) 0.63396(12) 0.0321(6) Uani 1 1 d .
C4 C 0.7277(2) 0.87122(14) 0.91869(12) 0.0330(6) Uani 1 1 d .
H4 H 0.7733 0.908 0.9224 0.04 Uiso 1 1 calc R
C4A C 0.5086(2) 0.46778(14) 0.33402(13) 0.0371(7) Uani 1 1 d .
H4A H 0.5169 0.4617 0.3711 0.045 Uiso 1 1 calc R
C4B C 0.0440(3) 0.17054(16) 0.58563(15) 0.0520(9) Uani 1 1 d .
H4B H 0.0961 0.2027 0.5891 0.062 Uiso 1 1 calc R
C5 C 0.6881(2) 0.81720(15) 0.86313(12) 0.0379(7) Uani 1 1 d .
H5 H 0.7065 0.8174 0.829 0.045 Uiso 1 1 calc R
C5A C 0.5078(2) 0.41251(14) 0.28194(13) 0.0390(7) Uani 1 1 d .
H5A H 0.5146 0.3689 0.2834 0.047 Uiso 1 1 calc R
C5B C 0.0055(3) 0.11347(18) 0.53214(16) 0.0668(12) Uani 1 1 d .
H5B H 0.0313 0.107 0.4994 0.08 Uiso 1 1 calc R
C6 C 0.6227(2) 0.76331(15) 0.85678(13) 0.0383(7) Uani 1 1 d .
H6 H 0.5961 0.7263 0.8185 0.046 Uiso 1 1 calc R
C6A C 0.4970(2) 0.42148(15) 0.22828(14) 0.0443(8) Uani 1 1 d .
H6A H 0.4969 0.3841 0.1928 0.053 Uiso 1 1 calc R
C6B C -0.0695(3) 0.06626(17) 0.52592(15) 0.0559(9) Uani 1 1 d .
H6B H -0.0959 0.0273 0.489 0.067 Uiso 1 1 calc R
C7 C 0.5958(2) 0.76328(16) 0.90632(13) 0.0438(8) Uani 1 1 d .
H7 H 0.5505 0.7261 0.9021 0.053 Uiso 1 1 calc R
C7A C 0.4864(3) 0.48467(16) 0.22622(15) 0.0506(9) Uani 1 1 d .
H7A H 0.4793 0.4908 0.1893 0.061 Uiso 1 1 calc R
C7B C -0.1060(2) 0.07581(15) 0.57355(14) 0.0427(7) Uani 1 1 d .
H7B H -0.1574 0.043 0.5698 0.051 Uiso 1 1 calc R
C8 C 0.6344(2) 0.81704(14) 0.96215(13) 0.0385(7) Uani 1 1 d .
H8 H 0.6154 0.8165 0.996 0.046 Uiso 1 1 calc R
C8A C 0.4860(2) 0.53913(15) 0.27742(14) 0.0453(8) Uani 1 1 d .
H8A H 0.4778 0.5823 0.2752 0.054 Uiso 1 1 calc R
C8B C -0.0683(2) 0.13310(14) 0.62717(13) 0.0365(7) Uani 1 1 d .
H8B H -0.0949 0.1394 0.6596 0.044 Uiso 1 1 calc R
C9 C 0.98345(17) 1.03716(12) 1.25010(11) 0.0218(5) Uani 1 1 d .
C9A C 0.58193(17) 0.85678(13) 0.46208(11) 0.0255(6) Uani 1 1 d .
C9B C -0.0390(2) 0.44267(13) 0.86151(14) 0.0329(6) Uani 1 1 d .
C10 C 1.03954(17) 1.07506(12) 1.31162(11) 0.0221(5) Uani 1 1 d .
C10A C 0.60046(17) 0.92969(13) 0.48968(11) 0.0247(5) Uani 1 1 d .
C10B C -0.0445(2) 0.49976(14) 0.91176(14) 0.0352(7) Uani 1 1 d .
C11 C 1.00668(17) 1.13805(12) 1.32878(11) 0.0208(5) Uani 1 1 d .
C11A C 0.59915(17) 0.94515(12) 0.54970(11) 0.0221(5) Uani 1 1 d .
C11B C 0.0503(2) 0.53467(13) 0.94218(12) 0.0297(6) Uani 1 1 d .
C12 C 1.04365(18) 1.18690(12) 1.38812(11) 0.0240(5) Uani 1 1 d .
C12A C 0.62084(19) 1.01349(13) 0.59179(12) 0.0271(6) Uani 1 1 d .
C12B C 0.0722(2) 0.59361(15) 0.99517(14) 0.0401(7) Uani 1 1 d .
C13 C 1.11271(18) 1.17194(13) 1.42771(11) 0.0285(6) Uani 1 1 d .
C13A C 0.64321(19) 1.06407(13) 0.57273(13) 0.0319(6) Uani 1 1 d .
C13B C -0.0014(3) 0.61605(17) 1.01692(15) 0.0539(10) Uani 1 1 d .
C14 C 1.14675(17) 1.10986(14) 1.41039(12) 0.0285(6) Uani 1 1 d .
C14A C 0.6433(2) 1.04902(14) 0.51291(13) 0.0354(7) Uani 1 1 d .
C14B C -0.0967(3) 0.58059(18) 0.98734(19) 0.0560(10) Uani 1 1 d .
C15 C 1.11267(17) 1.06266(13) 1.35326(12) 0.0258(6) Uani 1 1 d .
C15A C 0.62304(19) 0.98357(15) 0.47205(12) 0.0327(6) Uani 1 1 d .
C15B C -0.1179(2) 0.52402(17) 0.93719(19) 0.0529(10) Uani 1 1 d .
C16 C 0.98236(18) 0.96572(13) 1.21096(12) 0.0270(6) Uani 1 1 d .
C16A C 0.58073(19) 0.81050(14) 0.40063(11) 0.0295(6) Uani 1 1 d .
C16B C -0.1179(2) 0.39077(15) 0.81200(16) 0.0418(7) Uani 1 1 d .
C17 C 0.9793(2) 0.94816(14) 1.15109(13) 0.0343(6) Uani 1 1 d .
H17 H 0.9797 0.9825 1.1348 0.041 Uiso 1 1 calc R
C17A C 0.6331(2) 0.75813(14) 0.39363(13) 0.0355(7) Uani 1 1 d .
H17A H 0.6713 0.7527 0.4284 0.043 Uiso 1 1 calc R
C17B C -0.1117(2) 0.32149(15) 0.79087(15) 0.0409(7) Uani 1 1 d .
H17B H -0.0568 0.3065 0.8087 0.049 Uiso 1 1 calc R
C18 C 0.9758(2) 0.87980(16) 1.11460(15) 0.0475(8) Uani 1 1 d .
H18 H 0.9734 0.8674 1.0733 0.057 Uiso 1 1 calc R
C18A C 0.6305(2) 0.71341(16) 0.33641(14) 0.0447(8) Uani 1 1 d .
H18A H 0.6671 0.6777 0.3318 0.054 Uiso 1 1 calc R
C18B C -0.1864(3) 0.27421(18) 0.74341(17) 0.0557(9) Uani 1 1 d .
H18B H -0.1823 0.2268 0.729 0.067 Uiso 1 1 calc R
C19 C 0.9760(3) 0.83047(16) 1.13887(17) 0.0533(9) Uani 1 1 d .
H19 H 0.9744 0.7841 1.1141 0.064 Uiso 1 1 calc R
C19A C 0.5743(3) 0.72108(17) 0.28621(14) 0.0492(9) Uani 1 1 d .
H19A H 0.5716 0.69 0.2469 0.059 Uiso 1 1 calc R
C19B C -0.2660(3) 0.2952(2) 0.7171(2) 0.0753(12) Uani 1 1 d .
H19B H -0.3167 0.2624 0.6849 0.09 Uiso 1 1 calc R
C20 C 0.9783(2) 0.84729(15) 1.19811(16) 0.0469(8) Uani 1 1 d .
H20 H 0.9774 0.8126 1.214 0.056 Uiso 1 1 calc R
C20A C 0.5219(2) 0.77353(18) 0.29240(13) 0.0478(8) Uani 1 1 d .
H20A H 0.4833 0.7784 0.2575 0.057 Uiso 1 1 calc R
C20B C -0.2722(3) 0.3632(2) 0.7373(2) 0.0884(15) Uani 1 1 d .
H20B H -0.3271 0.3777 0.7188 0.106 Uiso 1 1 calc R
C21 C 0.98202(19) 0.91515(13) 1.23484(14) 0.0330(6) Uani 1 1 d .
H21 H 0.9843 0.9271 1.276 0.04 Uiso 1 1 calc R
C21A C 0.5259(2) 0.81884(16) 0.34961(12) 0.0398(7) Uani 1 1 d .
H21A H 0.4913 0.8557 0.3542 0.048 Uiso 1 1 calc R
C21B C -0.1987(2) 0.41123(19) 0.7848(2) 0.0685(12) Uani 1 1 d .
H21B H -0.2038 0.4584 0.7989 0.082 Uiso 1 1 calc R
C22 C 0.87400(17) 1.19679(12) 1.12713(11) 0.0223(5) Uani 1 1 d .
C22A C 0.32678(17) 0.76834(12) 0.52867(11) 0.0208(5) Uani 1 1 d .
C22B C 0.29739(16) 0.35910(12) 0.90682(11) 0.0201(5) Uani 1 1 d .
C23 C 0.90664(17) 1.26875(12) 1.16237(11) 0.0231(5) Uani 1 1 d .
C23A C 0.29890(17) 0.82265(12) 0.57108(11) 0.0223(5) Uani 1 1 d .
C23B C 0.36102(17) 0.40015(12) 0.96510(11) 0.0226(5) Uani 1 1 d .
C24 C 0.91660(16) 1.27628(12) 1.22254(11) 0.0212(5) Uani 1 1 d .
C24A C 0.38551(17) 0.86493(12) 0.61191(11) 0.0212(5) Uani 1 1 d .
C24B C 0.34210(17) 0.46724(12) 0.97634(11) 0.0211(5) Uani 1 1 d .
C25 C 0.95322(17) 1.34058(12) 1.27056(11) 0.0240(5) Uani 1 1 d .
C25A C 0.38475(19) 0.92556(12) 0.65942(11) 0.0250(6) Uani 1 1 d .
C25B C 0.39401(18) 0.52235(12) 1.03025(11) 0.0252(5) Uani 1 1 d .
C26 C 0.97761(18) 1.39494(12) 1.25679(12) 0.0270(6) Uani 1 1 d .
C26A C 0.2981(2) 0.94304(13) 0.66326(12) 0.0305(6) Uani 1 1 d .
C26B C 0.46242(18) 0.50889(13) 1.07103(11) 0.0267(6) Uani 1 1 d .
C27 C 0.96618(18) 1.38829(13) 1.19699(13) 0.0296(6) Uani 1 1 d .
C27A C 0.2118(2) 0.90159(14) 0.62244(13) 0.0330(6) Uani 1 1 d .
C27B C 0.48112(18) 0.44191(14) 1.06023(11) 0.0276(6) Uani 1 1 d .
C28 C 0.93107(18) 1.32640(13) 1.15015(12) 0.0262(6) Uani 1 1 d .
C28A C 0.21093(19) 0.84160(14) 0.57756(13) 0.0300(6) Uani 1 1 d .
C28B C 0.43261(17) 0.38844(13) 1.00839(12) 0.0249(6) Uani 1 1 d .
C29 C 0.85752(18) 1.15759(13) 1.06178(11) 0.0251(5) Uani 1 1 d .
C29A C 0.26721(18) 0.71202(12) 0.47251(12) 0.0261(6) Uani 1 1 d .
C29B C 0.28450(17) 0.28440(12) 0.87220(11) 0.0236(5) Uani 1 1 d .
C30 C 0.8977(2) 1.09921(13) 1.04321(12) 0.0316(6) Uani 1 1 d .
H30 H 0.9363 1.0851 1.0724 0.038 Uiso 1 1 calc R
C30A C 0.2851(2) 0.64537(14) 0.45767(14) 0.0406(7) Uani 1 1 d .
H30A H 0.3341 0.6352 0.4851 0.049 Uiso 1 1 calc R
C30B C 0.27897(19) 0.25882(13) 0.81113(12) 0.0291(6) Uani 1 1 d .
H30B H 0.2837 0.2895 0.7914 0.035 Uiso 1 1 calc R
C31 C 0.8814(2) 1.06141(15) 0.98183(13) 0.0392(7) Uani 1 1 d .
H31 H 0.9093 1.0216 0.9691 0.047 Uiso 1 1 calc R
C31A C 0.2318(3) 0.59334(16) 0.40287(16) 0.0594(10) Uani 1 1 d .
H31A H 0.2438 0.5477 0.393 0.071 Uiso 1 1 calc R
C31B C 0.2665(2) 0.18844(14) 0.77895(13) 0.0360(7) Uani 1 1 d .
H31B H 0.2625 0.171 0.7372 0.043 Uiso 1 1 calc R
C32 C 0.8251(2) 1.08130(16) 0.93942(13) 0.0423(7) Uani 1 1 d .
H32 H 0.8136 1.055 0.8975 0.051 Uiso 1 1 calc R
C32A C 0.1616(3) 0.60853(16) 0.36333(16) 0.0560(10) Uani 1 1 d .
H32A H 0.1251 0.5731 0.326 0.067 Uiso 1 1 calc R
C32B C 0.2600(2) 0.14401(14) 0.80736(13) 0.0369(7) Uani 1 1 d .
H32B H 0.2519 0.096 0.7853 0.044 Uiso 1 1 calc R
C33 C 0.7854(2) 1.13934(16) 0.95772(13) 0.0399(7) Uani 1 1 d .
H33 H 0.7465 1.153 0.9283 0.048 Uiso 1 1 calc R
C33A C 0.1434(2) 0.67466(15) 0.37716(14) 0.0407(7) Uani 1 1 d .
H33A H 0.095 0.6845 0.3492 0.049 Uiso 1 1 calc R
C33B C 0.2650(2) 0.16887(13) 0.86800(13) 0.0346(6) Uani 1 1 d .
H33B H 0.2599 0.1379 0.8874 0.041 Uiso 1 1 calc R
C34 C 0.8019(2) 1.17798(14) 1.01886(12) 0.0325(6) Uani 1 1 d .
H34 H 0.7752 1.2184 1.0313 0.039 Uiso 1 1 calc R
C34A C 0.19555(19) 0.72653(13) 0.43165(12) 0.0308(6) Uani 1 1 d .
H34A H 0.1827 0.7719 0.4413 0.037 Uiso 1 1 calc R
C34B C 0.27737(19) 0.23864(13) 0.90041(12) 0.0278(6) Uani 1 1 d .
H34B H 0.281 0.2556 0.9421 0.033 Uiso 1 1 calc R
C35 C 0.63039(17) 1.09770(12) 1.19954(11) 0.0216(5) Uani 1 1 d .
C35A C 0.69505(17) 0.72895(12) 0.60804(11) 0.0233(5) Uani 1 1 d .
C35B C 0.21195(17) 0.50321(12) 0.76550(11) 0.0219(5) Uani 1 1 d .
C36 C 0.60954(18) 1.15336(12) 1.24493(11) 0.0217(5) Uani 1 1 d .
C36A C 0.75017(17) 0.77640(12) 0.66692(11) 0.0221(5) Uani 1 1 d .
C36B C 0.25341(17) 0.57437(12) 0.79548(11) 0.0222(5) Uani 1 1 d .
C37 C 0.69947(17) 1.19413(12) 1.28194(11) 0.0202(5) Uani 1 1 d .
C37A C 0.70805(17) 0.83551(12) 0.67642(10) 0.0199(5) Uani 1 1 d .
C37B C 0.26114(16) 0.59018(12) 0.85648(11) 0.0204(5) Uani 1 1 d .
C38 C 0.70535(18) 1.25534(12) 1.33067(11) 0.0239(5) Uani 1 1 d .
C38A C 0.74225(17) 0.89239(12) 0.73244(11) 0.0226(5) Uani 1 1 d .
C38B C 0.30268(18) 0.65691(12) 0.90020(11) 0.0234(5) Uani 1 1 d .
C39 C 0.6221(2) 1.27490(12) 1.33999(11) 0.0272(6) Uani 1 1 d .
C39A C 0.81492(18) 0.88732(13) 0.77633(11) 0.0251(6) Uani 1 1 d .
C39B C 0.33277(18) 0.70508(12) 0.88113(12) 0.0276(6) Uani 1 1 d .
C40 C 0.53211(19) 1.23427(13) 1.30337(12) 0.0267(6) Uani 1 1 d .
C40A C 0.85717(18) 0.82867(14) 0.76727(11) 0.0279(6) Uani 1 1 d .
C40B C 0.32143(19) 0.69016(13) 0.81951(12) 0.0289(6) Uani 1 1 d .
C41 C 0.52598(18) 1.17385(13) 1.25788(12) 0.0258(6) Uani 1 1 d .
C41A C 0.82607(18) 0.77434(14) 0.71361(12) 0.0282(6) Uani 1 1 d .
C41B C 0.28171(19) 0.62644(13) 0.77705(12) 0.0269(6) Uani 1 1 d .
C42 C 0.56526(18) 1.03983(13) 1.14696(11) 0.0257(6) Uani 1 1 d .
C42A C 0.70399(19) 0.65731(13) 0.57545(12) 0.0283(6) Uani 1 1 d .
C42B C 0.19228(18) 0.45733(12) 0.70122(11) 0.0253(5) Uani 1 1 d .
C43 C 0.5817(2) 0.97284(13) 1.13529(13) 0.0325(6) Uani 1 1 d .
H43 H 0.6331 0.9643 1.1624 0.039 Uiso 1 1 calc R
C43A C 0.6252(2) 0.60546(15) 0.55092(17) 0.0499(9) Uani 1 1 d .
H43A H 0.5646 0.6155 0.5549 0.06 Uiso 1 1 calc R
C43B C 0.1097(2) 0.40735(13) 0.67082(12) 0.0291(6) Uani 1 1 d .
H43B H 0.0634 0.4039 0.691 0.035 Uiso 1 1 calc R
C44 C 0.5234(2) 0.91877(14) 1.08436(14) 0.0394(7) Uani 1 1 d .
H44 H 0.5347 0.8732 1.0767 0.047 Uiso 1 1 calc R
C44A C 0.6350(3) 0.53812(16) 0.5201(2) 0.0674(12) Uani 1 1 d .
H44A H 0.5805 0.5024 0.503 0.081 Uiso 1 1 calc R
C44B C 0.0944(2) 0.36295(14) 0.61179(13) 0.0369(7) Uani 1 1 d .
H44B H 0.0382 0.3287 0.5915 0.044 Uiso 1 1 calc R
C45 C 0.4497(2) 0.93089(15) 1.04499(14) 0.0415(7) Uani 1 1 d .
H45 H 0.4101 0.8937 1.01 0.05 Uiso 1 1 calc R
C45A C 0.7212(3) 0.52293(15) 0.51433(16) 0.0507(9) Uani 1 1 d .
H45A H 0.7269 0.4768 0.4933 0.061 Uiso 1 1 calc R
C45B C 0.1608(2) 0.36821(14) 0.58209(13) 0.0398(7) Uani 1 1 d .
H45B H 0.1497 0.3377 0.5413 0.048 Uiso 1 1 calc R
C46 C 0.4326(2) 0.99664(16) 1.05584(14) 0.0474(8) Uani 1 1 d .
H46 H 0.3814 1.0047 1.0283 0.057 Uiso 1 1 calc R
C46A C 0.8011(2) 0.57452(15) 0.53907(14) 0.0407(7) Uani 1 1 d .
H46A H 0.8616 0.5639 0.5351 0.049 Uiso 1 1 calc R
C46B C 0.2428(2) 0.41724(15) 0.61099(13) 0.0398(7) Uani 1 1 d .
H46B H 0.2882 0.4206 0.5902 0.048 Uiso 1 1 calc R
C47 C 0.4901(2) 1.05120(15) 1.10703(13) 0.0385(7) Uani 1 1 d .
H47 H 0.4777 1.0965 1.1146 0.046 Uiso 1 1 calc R
C47A C 0.7925(2) 0.64118(14) 0.56935(13) 0.0330(6) Uani 1 1 d .
H47A H 0.8473 0.6766 0.5863 0.04 Uiso 1 1 calc R
C47B C 0.2590(2) 0.46174(14) 0.67062(12) 0.0331(6) Uani 1 1 d .
H47B H 0.3159 0.4954 0.6908 0.04 Uiso 1 1 calc R
N1 N 0.93768(14) 1.13760(10) 1.27999(9) 0.0211(4) Uani 1 1 d .
N1A N 0.57992(14) 0.88512(10) 0.55647(9) 0.0214(4) Uani 1 1 d .
N1B N 0.10858(15) 0.49969(10) 0.91169(9) 0.0252(5) Uani 1 1 d .
N2 N 0.92435(14) 1.07549(10) 1.23251(9) 0.0209(4) Uani 1 1 d .
N2A N 0.56909(15) 0.83166(10) 0.50219(9) 0.0235(5) Uani 1 1 d .
N2B N 0.05227(15) 0.44334(10) 0.86220(10) 0.0254(5) Uani 1 1 d .
N3 N 0.88940(14) 1.21323(9) 1.22241(9) 0.0208(4) Uani 1 1 d .
N3A N 0.45933(14) 0.83612(9) 0.59487(8) 0.0195(4) Uani 1 1 d .
N3B N 0.27226(15) 0.46535(10) 0.92756(9) 0.0213(4) Uani 1 1 d .
N4 N 0.86379(14) 1.16553(10) 1.16366(9) 0.0209(4) Uani 1 1 d .
N4A N 0.42150(14) 0.77709(9) 0.54361(9) 0.0198(4) Uani 1 1 d .
N4B N 0.24584(14) 0.39875(9) 0.88531(9) 0.0206(4) Uani 1 1 d .
N5 N 0.76856(14) 1.16372(9) 1.25996(8) 0.0204(4) Uani 1 1 d .
N5A N 0.63393(14) 0.82387(10) 0.62629(9) 0.0208(4) Uani 1 1 d .
N5B N 0.22465(14) 0.53285(10) 0.86224(9) 0.0211(4) Uani 1 1 d .
N6 N 0.72441(14) 1.10516(10) 1.20915(9) 0.0208(4) Uani 1 1 d .
N6A N 0.62693(14) 0.75813(10) 0.58467(9) 0.0213(4) Uani 1 1 d .
N6B N 0.19512(14) 0.48003(10) 0.80608(9) 0.0212(4) Uani 1 1 d .
F1 F 1.01300(11) 1.24689(7) 1.40771(6) 0.0318(3) Uani 1 1 d .
F1A F 0.62140(12) 1.03071(7) 0.64951(7) 0.0376(4) Uani 1 1 d .
F1B F 0.16145(15) 0.62838(10) 1.02615(8) 0.0605(6) Uani 1 1 d .
F2 F 1.14959(11) 1.21683(8) 1.48546(7) 0.0395(4) Uani 1 1 d .
F2A F 0.66631(13) 1.12981(8) 0.61134(8) 0.0453(4) Uani 1 1 d .
F2B F 0.01621(19) 0.67185(11) 1.06813(9) 0.0734(7) Uani 1 1 d .
F3 F 1.21510(11) 1.09964(8) 1.45285(7) 0.0395(4) Uani 1 1 d .
F3A F 0.66545(14) 1.10193(9) 0.49797(8) 0.0527(5) Uani 1 1 d .
F3B F -0.16405(19) 0.60622(11) 1.01312(12) 0.0868(9) Uani 1 1 d .
F4 F 1.14991(11) 1.00509(8) 1.33735(7) 0.0359(4) Uani 1 1 d .
F4A F 0.62538(13) 0.97089(9) 0.41522(7) 0.0473(5) Uani 1 1 d .
F4B F -0.20897(15) 0.49013(10) 0.91086(13) 0.0835(8) Uani 1 1 d .
F5 F 0.96681(11) 1.34962(7) 1.32841(6) 0.0307(3) Uani 1 1 d .
F5A F 0.46497(11) 0.96607(8) 0.70100(7) 0.0356(4) Uani 1 1 d .
F5B F 0.38021(12) 0.58709(7) 1.04223(7) 0.0358(4) Uani 1 1 d .
F6 F 1.01326(12) 1.45730(7) 1.30098(7) 0.0389(4) Uani 1 1 d .
F6A F 0.29457(13) 1.00110(8) 0.70796(7) 0.0437(4) Uani 1 1 d .
F6B F 0.51514(11) 0.55998(8) 1.12277(7) 0.0384(4) Uani 1 1 d .
F7 F 0.99092(12) 1.44500(7) 1.18721(8) 0.0394(4) Uani 1 1 d .
F7A F 0.12937(12) 0.92337(9) 0.62933(8) 0.0465(4) Uani 1 1 d .
F7B F 0.55052(11) 0.43307(8) 1.10294(7) 0.0380(4) Uani 1 1 d .
F8 F 0.91985(11) 1.32180(8) 1.09312(7) 0.0363(4) Uani 1 1 d .
F8A F 0.12737(11) 0.80147(8) 0.53995(8) 0.0401(4) Uani 1 1 d .
F8B F 0.45408(11) 0.32588(7) 0.99953(7) 0.0324(4) Uani 1 1 d .
F9 F 0.78905(11) 1.29495(7) 1.36787(7) 0.0357(4) Uani 1 1 d .
F9A F 0.70523(11) 0.94965(7) 0.74365(6) 0.0319(3) Uani 1 1 d .
F9B F 0.31502(11) 0.67405(7) 0.95972(6) 0.0316(3) Uani 1 1 d .
F10 F 0.62426(12) 1.33386(7) 1.38552(7) 0.0357(4) Uani 1 1 d .
F10A F 0.84757(11) 0.93889(8) 0.83074(6) 0.0349(4) Uani 1 1 d .
F10B F 0.37316(12) 0.76888(7) 0.92090(7) 0.0367(4) Uani 1 1 d .
F11 F 0.45349(11) 1.25735(8) 1.31587(7) 0.0355(4) Uani 1 1 d .
F11A F 0.92862(11) 0.82825(9) 0.81342(7) 0.0403(4) Uani 1 1 d .
F11B F 0.34972(13) 0.74152(8) 0.80396(7) 0.0420(4) Uani 1 1 d .
F12 F 0.43969(10) 1.13352(8) 1.22552(7) 0.0348(4) Uani 1 1 d .
F12A F 0.86842(11) 0.71894(8) 0.70532(7) 0.0414(4) Uani 1 1 d .
F12B F 0.26882(12) 0.61484(8) 0.71834(7) 0.0365(4) Uani 1 1 d .
Mg1 Mg 0.81178(6) 1.06356(4) 1.15349(4) 0.02220(18) Uani 1 1 d .
Mg1A Mg 0.52219(6) 0.73273(4) 0.49959(4) 0.02338(19) Uani 1 1 d .
Mg1B Mg 0.13223(6) 0.38614(4) 0.80726(4) 0.02247(18) Uani 1 1 d .
B1 B 0.8762(2) 1.19325(13) 1.27465(12) 0.0209(6) Uani 1 1 d .
H1 H 0.897 1.2346 1.3135 0.025 Uiso 1 1 calc R
B1A B 0.5657(2) 0.87148(13) 0.61182(12) 0.0198(6) Uani 1 1 d .
H1A H 0.5797 0.9159 0.6477 0.024 Uiso 1 1 calc R
B1B B 0.2155(2) 0.52190(14) 0.91953(13) 0.0234(6) Uani 1 1 d .
H1B H 0.2422 0.5657 0.9559 0.028 Uiso 1 1 calc R

loop_
_atom_site_aniso_label
_atom_site_aniso_U_11
_atom_site_aniso_U_22
_atom_site_aniso_U_33
_atom_site_aniso_U_23
_atom_site_aniso_U_13
_atom_site_aniso_U_12
C1 0.0362(15) 0.0223(13) 0.0216(14) 0.0046(12) 0.0053(12) -0.0005(11)
C1A 0.0453(18) 0.0257(15) 0.0334(16) -0.0025(13) 0.0182(14) 0.0018(12)
C1B 0.0330(15) 0.0245(14) 0.0300(15) 0.0120(13) 0.0070(12) 0.0069(11)
C2 0.0345(15) 0.0252(14) 0.0260(15) 0.0099(12) 0.0059(12) 0.0022(11)
C2A 0.0384(17) 0.0301(15) 0.0404(17) 0.0053(14) 0.0176(14) 0.0019(12)
C2B 0.0314(15) 0.0242(14) 0.0341(16) 0.0134(13) 0.0074(12) 0.0074(11)
C3 0.0311(14) 0.0235(13) 0.0202(13) 0.0036(11) 0.0026(11) 0.0042(11)
C3A 0.0408(17) 0.0255(14) 0.0334(16) -0.0022(12) 0.0175(13) 0.0018(12)
C3B 0.0413(16) 0.0235(14) 0.0258(15) 0.0078(12) 0.0024(12) 0.0080(12)
C4 0.0376(16) 0.0291(14) 0.0271(15) 0.0065(12) 0.0085(12) 0.0018(12)
C4A 0.0412(17) 0.0312(15) 0.0323(16) 0.0063(13) 0.0104(13) 0.0001(13)
C4B 0.076(2) 0.0344(17) 0.0439(19) 0.0088(15) 0.0271(18) -0.0005(16)
C5 0.0450(18) 0.0399(17) 0.0250(15) 0.0089(13) 0.0111(13) 0.0023(14)
C5A 0.0438(18) 0.0272(15) 0.0403(18) 0.0061(13) 0.0137(14) 0.0038(13)
C5B 0.112(3) 0.043(2) 0.041(2) 0.0041(16) 0.037(2) -0.004(2)
C6 0.0391(17) 0.0373(16) 0.0275(15) 0.0023(13) 0.0079(13) 0.0020(13)
C6A 0.056(2) 0.0304(16) 0.0361(18) -0.0022(13) 0.0203(15) 0.0041(14)
C6B 0.079(3) 0.0340(18) 0.0369(19) 0.0045(15) 0.0033(18) 0.0037(17)
C7 0.0466(19) 0.0380(17) 0.0319(17) -0.0006(14) 0.0123(14) -0.0097(14)
C7A 0.076(2) 0.0395(18) 0.0426(19) 0.0135(15) 0.0299(18) 0.0146(17)
C7B 0.0419(18) 0.0298(16) 0.0404(18) 0.0049(14) -0.0010(15) 0.0028(13)
C8 0.0471(18) 0.0326(16) 0.0273(15) 0.0027(13) 0.0131(14) -0.0050(13)
C8A 0.066(2) 0.0313(16) 0.0423(19) 0.0107(14) 0.0272(17) 0.0133(15)
C8B 0.0370(16) 0.0318(15) 0.0333(16) 0.0088(13) 0.0036(13) 0.0070(13)
C9 0.0192(12) 0.0224(12) 0.0255(14) 0.0101(11) 0.0091(11) 0.0017(10)
C9A 0.0191(13) 0.0352(15) 0.0234(14) 0.0149(12) 0.0040(11) 0.0014(11)
C9B 0.0317(15) 0.0250(14) 0.0579(19) 0.0261(14) 0.0236(14) 0.0110(11)
C10 0.0175(12) 0.0244(13) 0.0246(14) 0.0086(11) 0.0082(10) 0.0023(10)
C10A 0.0177(12) 0.0333(14) 0.0248(14) 0.0164(12) 0.0023(10) 0.0024(10)
C10B 0.0379(16) 0.0328(15) 0.060(2) 0.0320(15) 0.0340(15) 0.0173(13)
C11 0.0191(12) 0.0228(12) 0.0197(13) 0.0086(10) 0.0047(10) 0.0008(10)
C11A 0.0163(12) 0.0253(13) 0.0269(14) 0.0148(11) 0.0035(10) 0.0020(10)
C11B 0.0430(16) 0.0281(14) 0.0368(16) 0.0221(13) 0.0265(13) 0.0188(12)
C12 0.0235(13) 0.0209(13) 0.0250(14) 0.0064(11) 0.0071(11) 0.0018(10)
C12A 0.0281(14) 0.0241(13) 0.0306(15) 0.0131(12) 0.0070(11) 0.0061(11)
C12B 0.060(2) 0.0384(17) 0.0360(17) 0.0198(14) 0.0258(16) 0.0244(15)
C13 0.0235(13) 0.0336(15) 0.0201(14) 0.0061(12) 0.0011(11) -0.0026(11)
C13A 0.0287(14) 0.0240(14) 0.0454(17) 0.0173(13) 0.0094(13) 0.0045(11)
C13B 0.102(3) 0.049(2) 0.053(2) 0.0367(17) 0.059(2) 0.052(2)
C14 0.0162(12) 0.0378(15) 0.0331(16) 0.0195(13) 0.0020(11) 0.0030(11)
C14A 0.0326(15) 0.0336(16) 0.0465(18) 0.0285(14) 0.0046(13) 0.0023(12)
C14B 0.075(3) 0.055(2) 0.095(3) 0.055(2) 0.074(2) 0.045(2)
C15 0.0180(12) 0.0276(14) 0.0347(15) 0.0146(12) 0.0089(11) 0.0055(10)
C15A 0.0288(15) 0.0458(17) 0.0287(15) 0.0258(14) 0.0024(12) 0.0008(12)
C15B 0.054(2) 0.0414(19) 0.104(3) 0.046(2) 0.060(2) 0.0288(16)
C16 0.0220(13) 0.0225(13) 0.0329(15) 0.0061(11) 0.0082(11) 0.0056(10)
C16A 0.0296(14) 0.0370(15) 0.0217(14) 0.0117(12) 0.0095(11) -0.0027(12)
C16B 0.0270(15) 0.0343(16) 0.073(2) 0.0282(16) 0.0205(15) 0.0044(12)
C17 0.0320(15) 0.0312(15) 0.0351(16) 0.0058(13) 0.0134(13) 0.0027(12)
C17A 0.0405(17) 0.0390(16) 0.0287(15) 0.0137(13) 0.0130(13) 0.0044(13)
C17B 0.0393(17) 0.0340(16) 0.060(2) 0.0240(15) 0.0254(16) 0.0039(13)
C18 0.0469(19) 0.0384(18) 0.0457(19) -0.0041(15) 0.0253(16) 0.0049(14)
C18A 0.059(2) 0.0421(18) 0.0375(18) 0.0136(15) 0.0256(16) 0.0066(15)
C18B 0.050(2) 0.0421(19) 0.075(3) 0.0214(18) 0.0243(19) -0.0043(16)
C19 0.057(2) 0.0273(16) 0.067(2) 0.0019(16) 0.0258(18) 0.0144(15)
C19A 0.065(2) 0.051(2) 0.0287(17) 0.0072(15) 0.0255(16) -0.0041(17)
C19B 0.035(2) 0.071(3) 0.109(4) 0.034(3) 0.011(2) -0.0133(19)
C20 0.0464(19) 0.0261(15) 0.068(2) 0.0181(16) 0.0157(17) 0.0128(13)
C20A 0.050(2) 0.065(2) 0.0250(16) 0.0170(16) 0.0099(14) -0.0002(17)
C20B 0.0251(19) 0.084(3) 0.143(4) 0.046(3) 0.003(2) 0.0020(19)
C21 0.0302(15) 0.0248(14) 0.0435(17) 0.0129(13) 0.0105(13) 0.0056(11)
C21A 0.0400(17) 0.0512(19) 0.0274(16) 0.0168(14) 0.0084(13) 0.0014(14)
C21B 0.0270(18) 0.053(2) 0.128(4) 0.045(2) 0.014(2) 0.0058(15)
C22 0.0191(12) 0.0236(13) 0.0231(13) 0.0096(11) 0.0040(10) 0.0025(10)
C22A 0.0241(13) 0.0185(12) 0.0236(13) 0.0133(10) 0.0058(10) 0.0038(10)
C22B 0.0183(12) 0.0243(13) 0.0242(13) 0.0114(11) 0.0130(10) 0.0078(10)
C23 0.0173(12) 0.0222(12) 0.0286(14) 0.0100(11) 0.0046(10) 0.0037(10)
C23A 0.0249(13) 0.0209(12) 0.0281(14) 0.0155(11) 0.0105(11) 0.0054(10)
C23B 0.0231(13) 0.0245(13) 0.0255(14) 0.0118(11) 0.0125(11) 0.0072(10)
C24 0.0165(12) 0.0194(12) 0.0263(14) 0.0092(11) 0.0033(10) 0.0049(9)
C24A 0.0270(13) 0.0212(12) 0.0226(13) 0.0143(11) 0.0102(11) 0.0072(10)
C24B 0.0208(12) 0.0232(13) 0.0251(13) 0.0126(11) 0.0118(11) 0.0041(10)
C25 0.0208(13) 0.0204(13) 0.0293(15) 0.0088(11) 0.0056(11) 0.0068(10)
C25A 0.0332(15) 0.0222(13) 0.0213(13) 0.0077(11) 0.0114(12) 0.0058(11)
C25B 0.0299(14) 0.0204(13) 0.0270(14) 0.0106(11) 0.0095(11) 0.0049(10)
C26 0.0215(13) 0.0155(12) 0.0378(16) 0.0053(11) 0.0055(11) 0.0042(10)
C26A 0.0451(17) 0.0274(14) 0.0297(15) 0.0136(12) 0.0228(13) 0.0173(12)
C26B 0.0234(13) 0.0296(14) 0.0222(14) 0.0062(11) 0.0063(11) -0.0020(11)
C27 0.0237(13) 0.0212(13) 0.0484(18) 0.0196(13) 0.0091(12) 0.0053(10)
C27A 0.0322(15) 0.0378(16) 0.0486(18) 0.0283(14) 0.0253(14) 0.0172(13)
C27B 0.0207(13) 0.0413(16) 0.0255(14) 0.0183(13) 0.0058(11) 0.0105(11)
C28 0.0229(13) 0.0294(14) 0.0301(15) 0.0171(12) 0.0059(11) 0.0062(11)
C28A 0.0241(14) 0.0326(15) 0.0433(17) 0.0248(13) 0.0121(12) 0.0054(11)
C28B 0.0206(13) 0.0292(14) 0.0324(15) 0.0167(12) 0.0124(11) 0.0094(11)
C29 0.0231(13) 0.0270(13) 0.0262(14) 0.0115(11) 0.0087(11) -0.0001(10)
C29A 0.0209(13) 0.0221(13) 0.0325(15) 0.0123(11) 0.0029(11) -0.0035(10)
C29B 0.0205(13) 0.0237(13) 0.0290(14) 0.0099(11) 0.0102(11) 0.0095(10)
C30 0.0355(15) 0.0296(14) 0.0327(16) 0.0135(12) 0.0137(13) 0.0047(12)
C30A 0.0405(17) 0.0248(14) 0.0447(18) 0.0144(14) -0.0072(14) 0.0008(12)
C30B 0.0307(14) 0.0307(14) 0.0298(15) 0.0115(12) 0.0136(12) 0.0133(11)
C31 0.0489(18) 0.0317(15) 0.0381(17) 0.0080(13) 0.0226(15) 0.0079(13)
C31A 0.071(2) 0.0220(16) 0.058(2) 0.0088(15) -0.0149(19) 0.0011(15)
C31B 0.0393(16) 0.0345(16) 0.0294(15) 0.0044(13) 0.0113(13) 0.0166(13)
C32 0.0509(19) 0.0452(18) 0.0267(16) 0.0069(14) 0.0169(14) 0.0017(15)
C32A 0.057(2) 0.0299(17) 0.050(2) 0.0056(15) -0.0169(17) -0.0068(15)
C32B 0.0394(17) 0.0228(14) 0.0417(18) 0.0046(13) 0.0097(14) 0.0138(12)
C33 0.0408(17) 0.0536(19) 0.0272(16) 0.0181(14) 0.0100(13) 0.0083(14)
C33A 0.0334(16) 0.0356(16) 0.0418(18) 0.0166(14) -0.0077(14) -0.0033(13)
C33B 0.0367(16) 0.0246(14) 0.0466(18) 0.0163(13) 0.0145(14) 0.0104(12)
C34 0.0330(15) 0.0365(15) 0.0294(15) 0.0133(13) 0.0107(12) 0.0066(12)
C34A 0.0272(14) 0.0253(14) 0.0378(16) 0.0145(12) 0.0041(12) 0.0005(11)
C34B 0.0312(14) 0.0255(13) 0.0303(15) 0.0111(12) 0.0129(12) 0.0110(11)
C35 0.0239(13) 0.0206(12) 0.0226(13) 0.0116(10) 0.0066(10) 0.0023(10)
C35A 0.0221(13) 0.0251(13) 0.0275(14) 0.0124(11) 0.0119(11) 0.0064(10)
C35B 0.0186(12) 0.0242(13) 0.0247(13) 0.0115(11) 0.0061(10) 0.0059(10)
C36 0.0267(13) 0.0200(12) 0.0245(13) 0.0148(11) 0.0085(11) 0.0049(10)
C36A 0.0158(12) 0.0277(13) 0.0253(14) 0.0117(11) 0.0083(10) 0.0042(10)
C36B 0.0193(12) 0.0248(13) 0.0262(14) 0.0128(11) 0.0079(10) 0.0079(10)
C37 0.0235(13) 0.0191(12) 0.0212(13) 0.0108(10) 0.0076(10) 0.0041(10)
C37A 0.0191(12) 0.0230(12) 0.0202(13) 0.0106(10) 0.0073(10) 0.0022(10)
C37B 0.0173(12) 0.0213(12) 0.0260(13) 0.0121(11) 0.0068(10) 0.0071(10)
C38 0.0293(14) 0.0203(12) 0.0225(13) 0.0088(11) 0.0081(11) 0.0031(10)
C38A 0.0204(12) 0.0252(13) 0.0231(13) 0.0098(11) 0.0079(11) 0.0019(10)
C38B 0.0267(13) 0.0216(13) 0.0220(14) 0.0085(11) 0.0062(11) 0.0085(10)
C39 0.0425(16) 0.0215(13) 0.0258(14) 0.0124(11) 0.0179(12) 0.0103(11)
C39A 0.0210(13) 0.0297(14) 0.0199(13) 0.0062(11) 0.0056(11) -0.0033(10)
C39B 0.0272(14) 0.0189(13) 0.0343(15) 0.0087(12) 0.0077(12) 0.0043(10)
C40 0.0300(14) 0.0314(14) 0.0318(15) 0.0199(12) 0.0180(12) 0.0122(11)
C40A 0.0179(13) 0.0441(16) 0.0224(14) 0.0143(13) 0.0049(11) 0.0066(11)
C40B 0.0343(15) 0.0240(13) 0.0396(16) 0.0209(13) 0.0161(13) 0.0084(11)
C41 0.0246(13) 0.0301(14) 0.0304(14) 0.0194(12) 0.0099(11) 0.0046(11)
C41A 0.0214(13) 0.0353(15) 0.0341(15) 0.0161(13) 0.0124(12) 0.0133(11)
C41B 0.0294(14) 0.0286(14) 0.0281(15) 0.0145(12) 0.0111(12) 0.0101(11)
C42 0.0221(13) 0.0244(13) 0.0259(14) 0.0065(11) 0.0053(11) -0.0007(10)
C42A 0.0302(14) 0.0240(13) 0.0289(15) 0.0080(11) 0.0085(12) 0.0075(11)
C42B 0.0307(14) 0.0220(13) 0.0239(14) 0.0099(11) 0.0074(11) 0.0061(11)
C43 0.0326(15) 0.0255(14) 0.0374(16) 0.0120(12) 0.0075(13) 0.0040(11)
C43A 0.0297(16) 0.0292(16) 0.079(2) 0.0090(16) 0.0144(16) 0.0073(13)
C43B 0.0336(15) 0.0278(14) 0.0250(14) 0.0117(12) 0.0050(12) 0.0048(11)
C44 0.0410(17) 0.0221(14) 0.0478(19) 0.0053(13) 0.0144(15) 0.0008(12)
C44A 0.043(2) 0.0257(17) 0.109(3) 0.0042(19) 0.014(2) 0.0025(14)
C44B 0.0452(18) 0.0285(15) 0.0304(16) 0.0115(13) 0.0013(14) 0.0030(13)
C45 0.0334(16) 0.0342(16) 0.0377(17) -0.0030(14) 0.0053(14) -0.0025(13)
C45A 0.058(2) 0.0234(15) 0.065(2) 0.0065(15) 0.0228(18) 0.0157(15)
C45B 0.059(2) 0.0297(15) 0.0240(15) 0.0045(12) 0.0091(14) 0.0101(14)
C46 0.0378(18) 0.0448(19) 0.0381(18) 0.0015(15) -0.0043(14) 0.0108(14)
C46A 0.0472(18) 0.0369(16) 0.0478(19) 0.0172(14) 0.0262(15) 0.0207(14)
C46B 0.0464(18) 0.0422(17) 0.0350(17) 0.0133(14) 0.0204(14) 0.0131(14)
C47 0.0361(16) 0.0306(15) 0.0370(17) 0.0057(13) 0.0015(13) 0.0085(12)
C47A 0.0345(15) 0.0320(15) 0.0371(16) 0.0132(13) 0.0177(13) 0.0096(12)
C47B 0.0353(16) 0.0305(15) 0.0313(15) 0.0092(12) 0.0108(13) 0.0041(12)
N1 0.0217(11) 0.0182(10) 0.0199(11) 0.0046(9) 0.0042(9) 0.0032(8)
N1A 0.0250(11) 0.0186(10) 0.0204(11) 0.0082(9) 0.0062(9) 0.0017(8)
N1B 0.0318(12) 0.0240(11) 0.0273(12) 0.0126(10) 0.0153(10) 0.0126(9)
N2 0.0236(11) 0.0159(10) 0.0210(11) 0.0039(9) 0.0081(9) 0.0029(8)
N2A 0.0272(11) 0.0239(11) 0.0174(11) 0.0065(9) 0.0065(9) 0.0009(9)
N2B 0.0278(12) 0.0197(11) 0.0336(13) 0.0139(10) 0.0117(10) 0.0057(9)
N3 0.0211(10) 0.0144(10) 0.0219(11) 0.0035(9) 0.0036(9) 0.0005(8)
N3A 0.0256(11) 0.0161(10) 0.0162(10) 0.0053(8) 0.0065(9) 0.0041(8)
N3B 0.0278(11) 0.0174(10) 0.0190(11) 0.0070(9) 0.0073(9) 0.0051(8)
N4 0.0205(10) 0.0188(10) 0.0186(11) 0.0039(9) 0.0031(8) 0.0012(8)
N4A 0.0241(11) 0.0160(10) 0.0177(10) 0.0063(8) 0.0047(9) 0.0013(8)
N4B 0.0252(11) 0.0169(10) 0.0209(11) 0.0062(9) 0.0099(9) 0.0066(8)
N5 0.0227(11) 0.0165(10) 0.0167(10) 0.0016(8) 0.0047(8) 0.0007(8)
N5A 0.0222(11) 0.0178(10) 0.0194(11) 0.0051(9) 0.0047(9) 0.0020(8)
N5B 0.0235(11) 0.0189(10) 0.0209(11) 0.0073(9) 0.0070(9) 0.0049(8)
N6 0.0221(11) 0.0183(10) 0.0173(10) 0.0048(8) 0.0023(8) -0.0006(8)
N6A 0.0229(11) 0.0173(10) 0.0220(11) 0.0050(9) 0.0076(9) 0.0040(8)
N6B 0.0202(10) 0.0203(10) 0.0215(11) 0.0065(9) 0.0058(9) 0.0039(8)
F1 0.0353(9) 0.0252(8) 0.0228(8) 0.0006(6) 0.0013(7) 0.0057(6)
F1A 0.0592(11) 0.0218(8) 0.0320(9) 0.0085(7) 0.0181(8) 0.0032(7)
F1B 0.0681(14) 0.0599(12) 0.0351(10) -0.0048(9) 0.0132(10) 0.0303(11)
F2 0.0384(9) 0.0398(9) 0.0244(9) 0.0053(7) -0.0054(7) 0.0016(7)
F2A 0.0579(11) 0.0223(8) 0.0593(11) 0.0190(8) 0.0198(9) 0.0037(7)
F2B 0.128(2) 0.0724(14) 0.0501(12) 0.0264(11) 0.0593(13) 0.0665(14)
F3 0.0258(8) 0.0501(10) 0.0376(9) 0.0203(8) -0.0036(7) 0.0070(7)
F3A 0.0681(13) 0.0431(10) 0.0580(12) 0.0399(9) 0.0108(10) -0.0014(9)
F3B 0.120(2) 0.0694(14) 0.153(2) 0.0714(15) 0.1245(19) 0.0655(14)
F4 0.0289(8) 0.0348(9) 0.0432(9) 0.0147(7) 0.0077(7) 0.0145(7)
F4A 0.0580(11) 0.0560(11) 0.0339(10) 0.0308(9) 0.0087(8) -0.0052(9)
F4B 0.0559(13) 0.0529(12) 0.180(3) 0.0544(15) 0.0831(16) 0.0241(10)
F5 0.0354(9) 0.0203(7) 0.0274(8) 0.0009(6) 0.0077(7) 0.0008(6)
F5A 0.0395(9) 0.0310(8) 0.0262(8) -0.0007(7) 0.0100(7) 0.0061(7)
F5B 0.0474(10) 0.0217(8) 0.0310(9) 0.0072(7) 0.0041(7) 0.0053(7)
F6 0.0440(10) 0.0155(7) 0.0471(10) 0.0042(7) 0.0095(8) 0.0007(7)
F6A 0.0569(11) 0.0380(9) 0.0410(10) 0.0083(8) 0.0291(9) 0.0217(8)
F6B 0.0375(9) 0.0374(9) 0.0285(9) 0.0076(7) -0.0004(7) 0.0006(7)
F7 0.0428(10) 0.0227(8) 0.0560(11) 0.0233(8) 0.0092(8) 0.0034(7)
F7A 0.0366(9) 0.0493(10) 0.0719(12) 0.0299(9) 0.0339(9) 0.0211(8)
F7B 0.0306(9) 0.0508(10) 0.0320(9) 0.0174(8) 0.0037(7) 0.0170(7)
F8 0.0412(9) 0.0354(9) 0.0364(9) 0.0224(7) 0.0070(7) 0.0027(7)
F8A 0.0223(8) 0.0416(9) 0.0583(11) 0.0222(8) 0.0122(8) 0.0029(7)
F8B 0.0327(8) 0.0317(8) 0.0372(9) 0.0165(7) 0.0103(7) 0.0166(7)
F9 0.0326(9) 0.0278(8) 0.0304(9) -0.0041(7) 0.0054(7) 0.0024(7)
F9A 0.0377(9) 0.0210(7) 0.0276(8) 0.0041(6) 0.0019(7) 0.0040(6)
F9B 0.0450(9) 0.0220(7) 0.0246(8) 0.0082(6) 0.0073(7) 0.0030(7)
F10 0.0475(10) 0.0299(8) 0.0301(9) 0.0051(7) 0.0198(7) 0.0133(7)
F10A 0.0306(8) 0.0394(9) 0.0221(8) 0.0037(7) 0.0005(7) -0.0012(7)
F10B 0.0476(10) 0.0179(8) 0.0408(9) 0.0074(7) 0.0141(8) 0.0005(7)
F11 0.0348(9) 0.0393(9) 0.0471(10) 0.0218(8) 0.0268(8) 0.0158(7)
F11A 0.0263(8) 0.0604(11) 0.0304(9) 0.0177(8) -0.0004(7) 0.0146(8)
F11B 0.0607(11) 0.0277(8) 0.0468(10) 0.0229(8) 0.0206(9) 0.0025(8)
F12 0.0214(8) 0.0404(9) 0.0431(9) 0.0164(8) 0.0114(7) 0.0006(7)
F12A 0.0359(9) 0.0469(10) 0.0390(9) 0.0142(8) 0.0057(7) 0.0248(8)
F12B 0.0508(10) 0.0362(9) 0.0305(9) 0.0192(7) 0.0165(8) 0.0078(7)
Mg1 0.0253(4) 0.0170(4) 0.0210(4) 0.0050(3) 0.0058(4) 0.0013(3)
Mg1A 0.0252(4) 0.0213(4) 0.0220(4) 0.0063(4) 0.0079(4) 0.0027(3)
Mg1B 0.0243(4) 0.0199(4) 0.0238(4) 0.0092(4) 0.0068(4) 0.0047(3)
B1 0.0237(14) 0.0149(13) 0.0184(14) 0.0022(11) 0.0036(12) 0.0016(11)
B1A 0.0250(14) 0.0158(13) 0.0173(14) 0.0050(11) 0.0067(11) 0.0028(11)
B1B 0.0295(16) 0.0214(14) 0.0212(15) 0.0097(12) 0.0083(12) 0.0057(12)

loop_
_atom_type_symbol
_atom_type_description
_atom_type_scat_dispersion_real
_atom_type_scat_dispersion_imag
_atom_type_scat_source
C C 0.0033 0.0016 'International Tables Vol C Tables 4.2.6.8 and 6.1.1.4'
N N 0.0061 0.0033 'International Tables Vol C Tables 4.2.6.8 and 6.1.1.4'
F F 0.0171 0.0103 'International Tables Vol C Tables 4.2.6.8 and 6.1.1.4'
Mg Mg 0.0486 0.0363 'International Tables Vol C Tables 4.2.6.8 and 6.1.1.4'
B B 0.0013 0.0007 'International Tables Vol C Tables 4.2.6.8 and 6.1.1.4'
H H 0 0 'International Tables Vol C Tables 4.2.6.8 and 6.1.1.4'

loop_
_geom_angle_atom_site_label_1
_geom_angle_atom_site_label_2
_geom_angle_atom_site_label_3
_geom_angle
C2 C1 Mg1 175.8(2)
C2A C1A Mg1A 173.6(3)
C2B C1B Mg1B 175.7(2)
C1 C2 C3 177.5(3)
C1A C2A C3A 176.1(3)
C1B C2B C3B 177.8(3)
C4 C3 C8 118.4(2)
C4 C3 C2 120.5(2)
C8 C3 C2 121.1(2)
C8A C3A C4A 118.1(2)
C8A C3A C2A 120.2(3)
C4A C3A C2A 121.7(3)
C4B C3B C8B 117.8(3)
C4B C3B C2B 121.0(3)
C8B C3B C2B 121.2(3)
C5 C4 C3 120.5(3)
C5A C4A C3A 120.7(3)
C3B C4B C5B 121.0(3)
C6 C5 C4 120.8(3)
C6A C5A C4A 119.8(3)
C6B C5B C4B 120.8(3)
C5 C6 C7 119.5(3)
C7A C6A C5A 119.9(3)
C5B C6B C7B 119.2(3)
C6 C7 C8 120.5(3)
C6A C7A C8A 120.4(3)
C6B C7B C8B 120.4(3)
C7 C8 C3 120.4(3)
C7A C8A C3A 121.1(3)
C7B C8B C3B 120.8(3)
N2 C9 C10 108.9(2)
N2 C9 C16 122.6(2)
C10 C9 C16 128.3(2)
N2A C9A C10A 109.1(2)
N2A C9A C16A 120.8(2)
C10A C9A C16A 130.0(2)
N2B C9B C10B 109.2(2)
N2B C9B C16B 122.0(3)
C10B C9B C16B 128.7(3)
C15 C10 C11 119.9(2)
C15 C10 C9 135.1(2)
C11 C10 C9 105.0(2)
C15A C10A C11A 119.2(2)
C15A C10A C9A 135.7(2)
C11A C10A C9A 104.9(2)
C11B C10B C15B 118.7(3)
C11B C10B C9B 105.4(2)
C15B C10B C9B 135.8(3)
N1 C11 C12 131.6(2)
N1 C11 C10 108.1(2)
C12 C11 C10 120.2(2)
N1A C11A C12A 130.9(2)
N1A C11A C10A 108.4(2)
C12A C11A C10A 120.6(2)
N1B C11B C12B 130.6(3)
N1B C11B C10B 108.2(2)
C12B C11B C10B 121.2(3)
F1 C12 C13 119.1(2)
F1 C12 C11 123.0(2)
C13 C12 C11 118.0(2)
F1A C12A C13A 119.1(2)
F1A C12A C11A 122.8(2)
C13A C12A C11A 118.1(2)
F1B C12B C13B 118.6(3)
F1B C12B C11B 123.5(3)
C13B C12B C11B 117.9(3)
F2 C13 C12 120.2(2)
F2 C13 C14 117.9(2)
C12 C13 C14 121.9(2)
F2A C13A C12A 120.4(3)
F2A C13A C14A 118.1(2)
C12A C13A C14A 121.5(2)
F2B C13B C12B 120.1(4)
F2B C13B C14B 118.5(3)
C12B C13B C14B 121.4(3)
C15 C14 F3 121.6(2)
C15 C14 C13 120.9(2)
F3 C14 C13 117.5(2)
F3A C14A C15A 121.4(3)
F3A C14A C13A 117.6(2)
C15A C14A C13A 121.1(2)
C15B C14B F3B 122.2(4)
C15B C14B C13B 120.9(3)
F3B C14B C13B 116.8(4)
F4 C15 C14 119.4(2)
F4 C15 C10 121.5(2)
C14 C15 C10 119.1(2)
F4A C15A C14A 119.5(2)
F4A C15A C10A 121.0(2)
C14A C15A C10A 119.5(2)
C14B C15B F4B 119.7(3)
C14B C15B C10B 119.9(3)
F4B C15B C10B 120.4(3)
C17 C16 C21 120.0(2)
C17 C16 C9 121.0(2)
C21 C16 C9 119.0(2)
C17A C16A C21A 119.6(3)
C17A C16A C9A 120.0(2)
C21A C16A C9A 120.4(3)
C21B C16B C17B 118.9(3)
C21B C16B C9B 119.9(3)
C17B C16B C9B 121.1(3)
C16 C17 C18 119.8(3)
C16A C17A C18A 120.5(3)
C16B C17B C18B 119.6(3)
C19 C18 C17 119.6(3)
C19A C18A C17A 119.5(3)
C19B C18B C17B 120.7(3)
C20 C19 C18 121.1(3)
C18A C19A C20A 120.8(3)
C20B C19B C18B 120.0(4)
C19 C20 C21 119.8(3)
C21A C20A C19A 119.6(3)
C19B C20B C21B 120.3(4)
C20 C21 C16 119.7(3)
C20A C21A C16A 120.0(3)
C16B C21B C20B 120.4(4)
N4 C22 C23 108.9(2)
N4 C22 C29 121.3(2)
C23 C22 C29 129.7(2)
N4A C22A C23A 109.4(2)
N4A C22A C29A 120.8(2)
C23A C22A C29A 129.6(2)
N4B C22B C23B 109.1(2)
N4B C22B C29B 121.9(2)
C23B C22B C29B 129.0(2)
C28 C23 C24 119.6(2)
C28 C23 C22 135.4(2)
C24 C23 C22 104.9(2)
C24A C23A C28A 119.9(2)
C24A C23A C22A 104.9(2)
C28A C23A C22A 135.2(2)
C28B C23B C24B 119.5(2)
C28B C23B C22B 135.5(2)
C24B C23B C22B 105.0(2)
N3 C24 C25 131.0(2)
N3 C24 C23 108.3(2)
C25 C24 C23 120.7(2)
N3A C24A C25A 131.4(2)
N3A C24A C23A 108.2(2)
C25A C24A C23A 120.4(2)
N3B C24B C25B 131.0(2)
N3B C24B C23B 108.2(2)
C25B C24B C23B 120.8(2)
F5 C25 C26 119.5(2)
F5 C25 C24 122.7(2)
C26 C25 C24 117.8(2)
F5A C25A C26A 119.3(2)
F5A C25A C24A 122.7(2)
C26A C25A C24A 118.0(2)
F5B C25B C26B 119.2(2)
F5B C25B C24B 122.9(2)
C26B C25B C24B 117.9(2)
F6 C26 C25 120.1(2)
F6 C26 C27 117.9(2)
C25 C26 C27 122.0(2)
F6A C26A C25A 119.7(3)
F6A C26A C27A 118.5(2)
C25A C26A C27A 121.9(2)
F6B C26B C25B 120.2(2)
F6B C26B C27B 118.2(2)
C25B C26B C27B 121.5(2)
F7 C27 C28 121.0(2)
F7 C27 C26 118.2(2)
C28 C27 C26 120.8(2)
F7A C27A C28A 121.2(3)
F7A C27A C26A 117.8(2)
C28A C27A C26A 121.0(2)
F7B C27B C28B 120.9(2)
F7B C27B C26B 117.7(2)
C28B C27B C26B 121.3(2)
F8 C28 C27 119.4(2)
F8 C28 C23 121.5(2)
C27 C28 C23 119.1(2)
F8A C28A C27A 120.2(2)
F8A C28A C23A 121.0(2)
C27A C28A C23A 118.8(2)
F8B C28B C27B 119.3(2)
F8B C28B C23B 121.8(2)
C27B C28B C23B 118.9(2)
C34 C29 C30 119.7(2)
C34 C29 C22 121.0(2)
C30 C29 C22 119.3(2)
C30A C29A C34A 119.3(2)
C30A C29A C22A 121.0(2)
C34A C29A C22A 119.6(2)
C30B C29B C34B 119.2(2)
C30B C29B C22B 120.5(2)
C34B C29B C22B 120.3(2)
C29 C30 C31 119.8(3)
C29A C30A C31A 120.4(3)
C31B C30B C29B 120.0(3)
C32 C31 C30 120.3(3)
C32A C31A C30A 119.4(3)
C32B C31B C30B 120.2(3)
C31 C32 C33 120.0(3)
C31A C32A C33A 120.9(3)
C31B C32B C33B 120.3(3)
C32 C33 C34 120.3(3)
C32A C33A C34A 120.0(3)
C34B C33B C32B 120.1(3)
C33 C34 C29 119.9(3)
C33A C34A C29A 119.9(2)
C33B C34B C29B 120.3(2)
N6 C35 C36 109.1(2)
N6 C35 C42 120.7(2)
C36 C35 C42 130.2(2)
N6A C35A C36A 109.2(2)
N6A C35A C42A 121.9(2)
C36A C35A C42A 128.9(2)
N6B C35B C36B 108.9(2)
N6B C35B C42B 121.7(2)
C36B C35B C42B 129.4(2)
C41 C36 C37 119.6(2)
C41 C36 C35 135.5(2)
C37 C36 C35 105.0(2)
C41A C36A C37A 119.5(2)
C41A C36A C35A 135.4(2)
C37A C36A C35A 105.0(2)
C37B C36B C41B 119.7(2)
C37B C36B C35B 105.0(2)
C41B C36B C35B 135.3(2)
N5 C37 C38 131.4(2)
N5 C37 C36 108.3(2)
C38 C37 C36 120.3(2)
N5A C37A C36A 108.4(2)
N5A C37A C38A 131.3(2)
C36A C37A C38A 120.2(2)
N5B C37B C36B 108.6(2)
N5B C37B C38B 131.0(2)
C36B C37B C38B 120.4(2)
F9 C38 C39 119.3(2)
F9 C38 C37 122.5(2)
C39 C38 C37 118.2(2)
F9A C38A C39A 119.5(2)
F9A C38A C37A 122.6(2)
C39A C38A C37A 117.9(2)
F9B C38B C39B 119.1(2)
F9B C38B C37B 122.7(2)
C39B C38B C37B 118.2(2)
F10 C39 C38 120.2(2)
F10 C39 C40 118.0(2)
C38 C39 C40 121.7(2)
F10A C39A C38A 120.1(2)
F10A C39A C40A 117.6(2)
C38A C39A C40A 122.2(2)
F10B C39B C38B 120.4(2)
F10B C39B C40B 118.0(2)
C38B C39B C40B 121.5(2)
F11 C40 C41 121.8(2)
F11 C40 C39 117.8(2)
C41 C40 C39 120.4(2)
F11A C40A C41A 121.6(2)
F11A C40A C39A 118.0(2)
C41A C40A C39A 120.4(2)
F11B C40B C41B 121.1(2)
F11B C40B C39B 118.0(2)
C41B C40B C39B 120.9(2)
F12 C41 C40 119.7(2)
F12 C41 C36 120.6(2)
C40 C41 C36 119.7(2)
F12A C41A C40A 119.6(2)
F12A C41A C36A 120.6(2)
C40A C41A C36A 119.8(2)
F12B C41B C40B 119.1(2)
F12B C41B C36B 121.8(2)
C40B C41B C36B 119.1(2)
C47 C42 C43 119.0(2)
C47 C42 C35 120.8(2)
C43 C42 C35 120.1(2)
C43A C42A C47A 119.1(2)
C43A C42A C35A 120.5(2)
C47A C42A C35A 120.5(2)
C43B C42B C47B 118.8(2)
C43B C42B C35B 121.2(2)
C47B C42B C35B 120.0(2)
C44 C43 C42 120.3(3)
C42A C43A C44A 119.7(3)
C44B C43B C42B 120.5(3)
C45 C44 C43 120.1(3)
C45A C44A C43A 120.9(3)
C43B C44B C45B 120.0(3)
C44 C45 C46 120.4(3)
C44A C45A C46A 120.0(3)
C46B C45B C44B 120.7(3)
C45 C46 C47 120.1(3)
C47A C46A C45A 119.7(3)
C45B C46B C47B 119.7(3)
C42 C47 C46 120.2(3)
C46A C47A C42A 120.6(3)
C46B C47B C42B 120.4(3)
C11 N1 N2 108.76(18)
C11 N1 B1 129.4(2)
N2 N1 B1 121.80(19)
C11A N1A N2A 108.44(19)
C11A N1A B1A 130.5(2)
N2A N1A B1A 120.95(18)
C11B N1B N2B 108.4(2)
C11B N1B B1B 129.1(2)
N2B N1B B1B 121.52(19)
C9 N2 N1 109.17(19)
C9 N2 Mg1 136.99(16)
N1 N2 Mg1 113.72(14)
C9A N2A N1A 109.2(2)
C9A N2A Mg1A 135.70(17)
N1A N2A Mg1A 114.66(14)
C9B N2B N1B 108.9(2)
C9B N2B Mg1B 138.12(19)
N1B N2B Mg1B 112.92(15)
C24 N3 N4 108.56(19)
C24 N3 B1 129.8(2)
N4 N3 B1 121.32(18)
C24A N3A N4A 108.45(19)
C24A N3A B1A 128.13(19)
N4A N3A B1A 120.11(18)
C24B N3B N4B 108.70(18)
C24B N3B B1B 129.6(2)
N4B N3B B1B 121.13(19)
C22 N4 N3 109.34(19)
C22 N4 Mg1 136.42(16)
N3 N4 Mg1 114.13(14)
C22A N4A N3A 109.01(19)
C22A N4A Mg1A 134.79(16)
N3A N4A Mg1A 115.13(14)
C22B N4B N3B 108.95(19)
C22B N4B Mg1B 137.54(16)
N3B N4B Mg1B 113.43(14)
C37 N5 N6 108.34(19)
C37 N5 B1 129.6(2)
N6 N5 B1 120.35(18)
C37A N5A N6A 108.65(18)
C37A N5A B1A 130.2(2)
N6A N5A B1A 121.18(18)
C37B N5B N6B 108.54(18)
C37B N5B B1B 130.0(2)
N6B N5B B1B 121.46(19)
C35 N6 N5 109.32(19)
C35 N6 Mg1 133.18(16)
N5 N6 Mg1 115.26(14)
C35A N6A N5A 108.80(19)
C35A N6A Mg1A 136.43(16)
N5A N6A Mg1A 114.51(14)
C35B N6B N5B 108.98(19)
C35B N6B Mg1B 137.93(17)
N5B N6B Mg1B 113.05(14)
C1 Mg1 N6 126.15(10)
C1 Mg1 N2 125.04(10)
N6 Mg1 N2 89.46(8)
C1 Mg1 N4 126.02(10)
N6 Mg1 N4 88.68(8)
N2 Mg1 N4 89.84(8)
C1A Mg1A N4A 129.32(11)
C1A Mg1A N6A 122.09(11)
N4A Mg1A N6A 90.84(8)
C1A Mg1A N2A 126.26(11)
N4A Mg1A N2A 87.41(8)
N6A Mg1A N2A 88.97(8)
C1B Mg1B N2B 124.91(10)
C1B Mg1B N4B 123.60(9)
N2B Mg1B N4B 91.12(8)
C1B Mg1B N6B 126.96(10)
N2B Mg1B N6B 88.69(8)
N4B Mg1B N6B 90.67(8)
N3 B1 N5 108.7(2)
N3 B1 N1 108.99(19)
N5 B1 N1 109.66(19)
N5A B1A N1A 109.13(19)
N5A B1A N3A 109.98(19)
N1A B1A N3A 108.18(19)
N1B B1B N3B 109.9(2)
N1B B1B N5B 109.2(2)
N3B B1B N5B 109.0(2)

loop_
_geom_bond_atom_site_label_1
_geom_bond_atom_site_label_2
_geom_bond_distance
C1 C2 1.216(4)
C1 Mg1 2.045(3)
C1A C2A 1.210(4)
C1A Mg1A 2.037(3)
C1B C2B 1.213(4)
C1B Mg1B 2.053(3)
C2 C3 1.440(4)
C2A C3A 1.438(4)
C2B C3B 1.448(4)
C3 C4 1.390(4)
C3 C8 1.398(4)
C3A C8A 1.389(4)
C3A C4A 1.397(4)
C3B C4B 1.379(4)
C3B C8B 1.394(4)
C4 C5 1.385(4)
C4A C5A 1.395(4)
C4B C5B 1.384(5)
C5 C6 1.373(4)
C5A C6A 1.380(4)
C5B C6B 1.369(5)
C6 C7 1.379(4)
C6A C7A 1.376(4)
C6B C7B 1.370(5)
C7 C8 1.385(4)
C7A C8A 1.378(4)
C7B C8B 1.387(4)
C9 N2 1.328(3)
C9 C10 1.429(3)
C9 C16 1.474(3)
C9A N2A 1.327(3)
C9A C10A 1.421(4)
C9A C16A 1.481(4)
C9B N2B 1.331(3)
C9B C10B 1.417(4)
C9B C16B 1.480(4)
C10 C15 1.399(4)
C10 C11 1.409(3)
C10A C15A 1.406(4)
C10A C11A 1.408(3)
C10B C11B 1.404(4)
C10B C15B 1.416(4)
C11 N1 1.363(3)
C11 C12 1.399(3)
C11A N1A 1.360(3)
C11A C12A 1.405(4)
C11B N1B 1.365(3)
C11B C12B 1.394(4)
C12 F1 1.344(3)
C12 C13 1.362(4)
C12A F1A 1.340(3)
C12A C13A 1.366(4)
C12B F1B 1.339(4)
C12B C13B 1.365(4)
C13 F2 1.344(3)
C13 C14 1.401(4)
C13A F2A 1.337(3)
C13A C14A 1.399(4)
C13B F2B 1.339(4)
C13B C14B 1.411(6)
C14 C15 1.346(4)
C14 F3 1.349(3)
C14A F3A 1.342(3)
C14A C15A 1.350(4)
C14B C15B 1.328(5)
C14B F3B 1.350(3)
C15 F4 1.343(3)
C15A F4A 1.345(3)
C15B F4B 1.346(4)
C16 C17 1.381(4)
C16 C21 1.396(4)
C16A C17A 1.380(4)
C16A C21A 1.393(4)
C16B C21B 1.388(5)
C16B C17B 1.390(4)
C17 C18 1.396(4)
C17A C18A 1.384(4)
C17B C18B 1.391(5)
C18 C19 1.379(5)
C18A C19A 1.377(5)
C18B C19B 1.372(5)
C19 C20 1.370(5)
C19A C20A 1.382(5)
C19B C20B 1.364(6)
C20 C21 1.388(4)
C20A C21A 1.382(4)
C20B C21B 1.389(6)
C22 N4 1.326(3)
C22 C23 1.432(3)
C22 C29 1.477(3)
C22A N4A 1.324(3)
C22A C23A 1.420(3)
C22A C29A 1.474(3)
C22B N4B 1.330(3)
C22B C23B 1.420(4)
C22B C29B 1.477(3)
C23 C28 1.402(3)
C23 C24 1.408(4)
C23A C24A 1.406(4)
C23A C28A 1.408(4)
C23B C28B 1.405(3)
C23B C24B 1.410(3)
C24 N3 1.365(3)
C24 C25 1.405(3)
C24A N3A 1.365(3)
C24A C25A 1.401(3)
C24B N3B 1.358(3)
C24B C25B 1.404(4)
C25 F5 1.335(3)
C25 C26 1.361(4)
C25A F5A 1.339(3)
C25A C26A 1.365(4)
C25B F5B 1.338(3)
C25B C26B 1.358(4)
C26 F6 1.340(3)
C26 C27 1.400(4)
C26A F6A 1.344(3)
C26A C27A 1.398(4)
C26B F6B 1.342(3)
C26B C27B 1.408(4)
C27 F7 1.350(3)
C27 C28 1.359(4)
C27A F7A 1.353(3)
C27A C28A 1.354(4)
C27B F7B 1.347(3)
C27B C28B 1.350(4)
C28 F8 1.346(3)
C28A F8A 1.341(3)
C28B F8B 1.339(3)
C29 C34 1.386(4)
C29 C30 1.388(4)
C29A C30A 1.389(4)
C29A C34A 1.398(4)
C29B C30B 1.390(4)
C29B C34B 1.394(4)
C30 C31 1.389(4)
C30A C31A 1.393(4)
C30B C31B 1.390(4)
C31 C32 1.375(4)
C31A C32A 1.373(5)
C31B C32B 1.372(4)
C32 C33 1.377(4)
C32A C33A 1.382(4)
C32B C33B 1.382(4)
C33 C34 1.386(4)
C33A C34A 1.383(4)
C33B C34B 1.380(4)
C35 N6 1.325(3)
C35 C36 1.423(3)
C35 C42 1.475(3)
C35A N6A 1.330(3)
C35A C36A 1.425(4)
C35A C42A 1.477(3)
C35B N6B 1.330(3)
C35B C36B 1.426(3)
C35B C42B 1.478(3)
C36 C41 1.402(3)
C36 C37 1.409(3)
C36A C41A 1.404(4)
C36A C37A 1.407(3)
C36B C37B 1.397(3)
C36B C41B 1.409(3)
C37 N5 1.363(3)
C37 C38 1.400(3)
C37A N5A 1.358(3)
C37A C38A 1.413(3)
C37B N5B 1.360(3)
C37B C38B 1.412(3)
C38 F9 1.337(3)
C38 C39 1.364(4)
C38A F9A 1.332(3)
C38A C39A 1.358(4)
C38B F9B 1.345(3)
C38B C39B 1.357(4)
C39 F10 1.343(3)
C39 C40 1.406(4)
C39A F10A 1.337(3)
C39A C40A 1.400(4)
C39B F10B 1.337(3)
C39B C40B 1.405(4)
C40 F11 1.347(3)
C40 C41 1.349(4)
C40A F11A 1.345(3)
C40A C41A 1.351(4)
C40B F11B 1.348(3)
C40B C41B 1.353(4)
C41 F12 1.348(3)
C41A F12A 1.343(3)
C41B F12B 1.345(3)
C42 C47 1.382(4)
C42 C43 1.396(4)
C42A C43A 1.376(4)
C42A C47A 1.395(4)
C42B C43B 1.393(4)
C42B C47B 1.395(4)
C43 C44 1.384(4)
C43A C44A 1.395(4)
C43B C44B 1.377(4)
C44 C45 1.369(4)
C44A C45A 1.356(5)
C44B C45B 1.378(4)
C45 C46 1.376(4)
C45A C46A 1.383(4)
C45B C46B 1.376(4)
C46 C47 1.389(4)
C46A C47A 1.375(4)
C46B C47B 1.386(4)
N1 N2 1.377(3)
N1 B1 1.558(3)
N1A N2A 1.376(3)
N1A B1A 1.556(3)
N1B N2B 1.383(3)
N1B B1B 1.545(4)
N2 Mg1 2.139(2)
N2A Mg1A 2.131(2)
N2B Mg1B 2.126(2)
N3 N4 1.378(3)
N3 B1 1.547(3)
N3A N4A 1.377(3)
N3A B1A 1.563(3)
N3B N4B 1.378(3)
N3B B1B 1.549(3)
N4 Mg1 2.142(2)
N4A Mg1A 2.127(2)
N4B Mg1B 2.127(2)
N5 N6 1.379(3)
N5 B1 1.554(3)
N5A N6A 1.384(3)
N5A B1A 1.539(3)
N5B N6B 1.374(3)
N5B B1B 1.552(3)
N6 Mg1 2.121(2)
N6A Mg1A 2.128(2)
N6B Mg1B 2.143(2)

loop_
_platon_squeeze_void_nr
_platon_squeeze_void_average_x
_platon_squeeze_void_average_y
_platon_squeeze_void_average_z
_platon_squeeze_void_volume
_platon_squeeze_void_count_electrons
_platon_squeeze_void_content
1 0.199 0.340 0.157 201 40 ' '
2 0.000 0.500 0.500 168 27 ' '
3 -0.199 0.660 -0.157 201 40 ' '
4 0.184 0.082 0.620 43 1 ' '
5 0.359 0.812 0.172 211 29 ' '
6 0.641 0.188 0.828 211 28 ' '
7 0.816 0.918 0.380 43 1 ' '
